data_1518210
loop_
_publ_author_name
'Maity, Ayan'
'Sulicz, Amanda N.'
'Deligonul, Nihal'
'Zeller, Matthias'
'Hunter, Allen D.'
'Gray, Thomas G.'

_publ_section_title
;
 Suzuki--Miyaura coupling of arylboronic acids to gold(iii)
;
_journal_issue 2
_journal_name_full 'Chem. Sci.'
_journal_page_first 981
_journal_paper_doi 10.1039/C4SC02148G
_journal_volume 6
_journal_year 2015
_chemical_formula_sum 'C24 H18 Au F2 N'
_chemical_formula_weight 555.36
_chemical_name_systematic
;
 ?
;
_space_group_crystal_system triclinic
_space_group_IT_number 2
_space_group_name_Hall '-P 1'
_space_group_name_H-M_alt 'P -1'
_symmetry_space_group_name_Hall '-P 1'
_symmetry_space_group_name_H-M 'P -1'
_atom_sites_solution_hydrogens geom
_atom_sites_solution_primary direct
_atom_sites_solution_secondary difmap
_audit_creation_method SHELXL-2012
_cell_angle_alpha 90.1560(10)
_cell_angle_beta 91.4140(10)
_cell_angle_gamma 114.2560(10)
_cell_formula_units_Z 8
_cell_length_a 14.8527(13)
_cell_length_b 16.3867(14)
_cell_length_c 17.6200(15)
_cell_measurement_reflns_used 9933
_cell_measurement_temperature 100(2)
_cell_measurement_theta_max 30.7963
_cell_measurement_theta_min 2.4102
_cell_volume 3908.3(6)
_computing_cell_refinement 'SAINT V8.30C (Bruker, 2013)'
_computing_data_collection 'Apex2 v2013.4-1 (Bruker, 2013)'
_computing_data_reduction 'SAINT V8.30C (Bruker, 2013)'
_computing_molecular_graphics 'Shelxtl (Bruker, 2003)'
_computing_publication_material 'Shelxtl (Bruker, 2003)'
_computing_structure_refinement
;  
SHELXL-2013 (Sheldrick, 2013), 
SHELXLE Rev645 (H\"ubschle et al., 2011)
;
_computing_structure_solution 'SHELXS-97 (Sheldrick, 2008)'
_diffrn_ambient_temperature 100(2)
_diffrn_measured_fraction_theta_full 0.999
_diffrn_measured_fraction_theta_max 0.999
_diffrn_measurement_device_type 'Bruker AXS SMART APEX CCD diffractometer'
_diffrn_measurement_method 'omega and phi scans'
_diffrn_radiation_type MoK\a
_diffrn_radiation_wavelength 0.71073
_diffrn_reflns_av_R_equivalents 0.0431
_diffrn_reflns_av_unetI/netI 0.0359
_diffrn_reflns_Laue_measured_fraction_full 0.999
_diffrn_reflns_Laue_measured_fraction_max 0.999
_diffrn_reflns_limit_h_max 18
_diffrn_reflns_limit_h_min -18
_diffrn_reflns_limit_k_max 20
_diffrn_reflns_limit_k_min -20
_diffrn_reflns_limit_l_max 22
_diffrn_reflns_limit_l_min -22
_diffrn_reflns_number 69608
_diffrn_reflns_point_group_measured_fraction_full 0.999
_diffrn_reflns_point_group_measured_fraction_max 0.999
_diffrn_reflns_theta_full 25.242
_diffrn_reflns_theta_max 26.372
_diffrn_reflns_theta_min 1.156
_diffrn_source 'fine focus sealed tube'
_exptl_absorpt_coefficient_mu 7.555
_exptl_absorpt_correction_T_max 0.7462
_exptl_absorpt_correction_T_min 0.4870
_exptl_absorpt_correction_type multi-scan
_exptl_absorpt_process_details 'Apex2 v2013.4-1 (Bruker, 2013)'
_exptl_crystal_colour colourless
_exptl_crystal_density_diffrn 1.888
_exptl_crystal_description fragment
_exptl_crystal_F_000 2128
_exptl_crystal_size_max 0.150
_exptl_crystal_size_mid 0.090
_exptl_crystal_size_min 0.060
_refine_diff_density_max 5.082
_refine_diff_density_min -1.545
_refine_diff_density_rms 0.157
_refine_ls_extinction_method none
_refine_ls_goodness_of_fit_ref 1.034
_refine_ls_hydrogen_treatment constr
_refine_ls_matrix_type full
_refine_ls_number_parameters 1014
_refine_ls_number_reflns 15989
_refine_ls_number_restraints 0
_refine_ls_restrained_S_all 1.034
_refine_ls_R_factor_all 0.0406
_refine_ls_R_factor_gt 0.0313
_refine_ls_shift/su_max 0.002
_refine_ls_shift/su_mean 0.000
_refine_ls_structure_factor_coef Fsqd
_refine_ls_weighting_details
;
 w=1/[\s^2^(Fo^2^)+(0.0398P)^2^+11.0694P]
 where P=(Fo^2^+2Fc^2^)/3
;
_refine_ls_weighting_scheme calc
_refine_ls_wR_factor_gt 0.0748
_refine_ls_wR_factor_ref 0.0790
_reflns_Friedel_coverage 0.000
_reflns_number_gt 13562
_reflns_number_total 15989
_reflns_threshold_expression 'I > 2\s(I)'
_cod_data_source_file c4sc02148g2.cif
_cod_data_source_block 13mz182_0m
_cod_depositor_comments 'Adding full bibliography for 1518209--1518218.cif.'
_cod_database_code 1518210
_shelx_space_group_comment
;
The symmetry employed for this shelxl refinement is uniquely defined
by the following loop, which should always be used as a source of
symmetry information in preference to the above space-group names.
They are only intended as comments.
;
_shelx_estimated_absorpt_t_min 0.397
_shelx_estimated_absorpt_t_max 0.660
_shelxl_version_number 2012-9

loop_
_space_group_symop_operation_xyz
'x, y, z'
'-x, -y, -z'

loop_
_atom_site_label
_atom_site_type_symbol
_atom_site_fract_x
_atom_site_fract_y
_atom_site_fract_z
_atom_site_U_iso_or_equiv
_atom_site_adp_type
_atom_site_occupancy
_atom_site_site_symmetry_order
_atom_site_calc_flag
_atom_site_refinement_flags_posn
_atom_site_refinement_flags_adp
C1 C 0.8337(4) 0.7758(4) -0.0391(3) 0.0244(12) Uani 1 1 d . .
H1 H 0.7642 0.7574 -0.0439 0.029 Uiso 1 1 calc R U
C2 C 0.8786(5) 0.7343(4) -0.0842(3) 0.0271(13) Uani 1 1 d . .
H2 H 0.8407 0.6880 -0.1192 0.033 Uiso 1 1 calc R U
C3 C 0.9791(5) 0.7620(4) -0.0768(3) 0.0289(13) Uani 1 1 d . .
H3 H 1.0117 0.7352 -0.1072 0.035 Uiso 1 1 calc R U
C4 C 1.0327(5) 0.8291(4) -0.0251(3) 0.0287(13) Uani 1 1 d . .
H4 H 1.1022 0.8479 -0.0193 0.034 Uiso 1 1 calc R U
C5 C 0.9840(4) 0.8691(4) 0.0187(3) 0.0211(11) Uani 1 1 d . .
C6 C 1.0320(4) 0.9404(4) 0.0751(3) 0.0208(11) Uani 1 1 d . .
C7 C 1.1344(4) 0.9795(4) 0.0886(3) 0.0252(12) Uani 1 1 d . .
H7 H 1.1755 0.9600 0.0601 0.030 Uiso 1 1 calc R U
C8 C 1.1761(4) 1.0462(4) 0.1429(3) 0.0267(13) Uani 1 1 d . .
H8 H 1.2458 1.0723 0.1511 0.032 Uiso 1 1 calc R U
C9 C 1.1179(4) 1.0762(4) 0.1861(3) 0.0287(13) Uani 1 1 d . .
C10 C 1.0160(4) 1.0374(4) 0.1707(3) 0.0246(12) Uani 1 1 d . .
H10 H 0.9755 1.0581 0.1988 0.029 Uiso 1 1 calc R U
C11 C 0.9708(4) 0.9704(4) 0.1167(3) 0.0204(11) Uani 1 1 d . .
C12 C 1.1622(5) 1.1472(4) 0.2467(4) 0.0360(15) Uani 1 1 d . .
H12A H 1.1633 1.2040 0.2284 0.054 Uiso 1 1 calc R U
H12B H 1.2299 1.1545 0.2591 0.054 Uiso 1 1 calc R U
H12C H 1.1225 1.1294 0.2923 0.054 Uiso 1 1 calc R U
C13 C 0.7792(4) 0.9722(4) 0.1598(3) 0.0221(12) Uani 1 1 d . .
C14 C 0.7473(4) 1.0377(4) 0.1387(3) 0.0250(12) Uani 1 1 d . .
H14 H 0.7440 1.0504 0.0863 0.030 Uiso 1 1 calc R U
C15 C 0.7201(5) 1.0851(4) 0.1921(4) 0.0321(14) Uani 1 1 d . .
H15 H 0.6991 1.1302 0.1768 0.038 Uiso 1 1 calc R U
C16 C 0.7241(5) 1.0657(4) 0.2670(4) 0.0338(15) Uani 1 1 d . .
C17 C 0.7528(5) 0.9999(4) 0.2913(3) 0.0314(14) Uani 1 1 d . .
H17 H 0.7537 0.9868 0.3438 0.038 Uiso 1 1 calc R U
C18 C 0.7800(4) 0.9536(4) 0.2379(3) 0.0271(13) Uani 1 1 d . .
H18 H 0.7998 0.9080 0.2540 0.033 Uiso 1 1 calc R U
C19 C 0.6800(4) 0.8363(4) 0.0475(3) 0.0198(11) Uani 1 1 d . .
C20 C 0.6269(4) 0.8706(4) 0.0010(3) 0.0221(12) Uani 1 1 d . .
H20 H 0.6566 0.9321 -0.0122 0.026 Uiso 1 1 calc R U
C21 C 0.5327(4) 0.8183(4) -0.0266(3) 0.0219(12) Uani 1 1 d . .
H21 H 0.4985 0.8431 -0.0588 0.026 Uiso 1 1 calc R U
C22 C 0.4892(4) 0.7298(4) -0.0066(3) 0.0226(12) Uani 1 1 d . .
C23 C 0.5362(4) 0.6921(4) 0.0395(3) 0.0257(12) Uani 1 1 d . .
H23 H 0.5052 0.6307 0.0526 0.031 Uiso 1 1 calc R U
C24 C 0.6308(4) 0.7461(4) 0.0668(3) 0.0218(12) Uani 1 1 d . .
H24 H 0.6635 0.7207 0.0999 0.026 Uiso 1 1 calc R U
C25 C 0.2676(4) 0.3080(4) 0.5575(3) 0.0224(12) Uani 1 1 d . .
H25 H 0.2637 0.2489 0.5617 0.027 Uiso 1 1 calc R U
C26 C 0.2119(4) 0.3350(4) 0.6048(3) 0.0268(13) Uani 1 1 d . .
H26 H 0.1700 0.2953 0.6407 0.032 Uiso 1 1 calc R U
C27 C 0.2187(4) 0.4208(4) 0.5985(3) 0.0296(13) Uani 1 1 d . .
H27 H 0.1805 0.4407 0.6299 0.035 Uiso 1 1 calc R U
C28 C 0.2810(4) 0.4781(4) 0.5466(3) 0.0265(13) Uani 1 1 d . .
H28 H 0.2866 0.5378 0.5430 0.032 Uiso 1 1 calc R U
C29 C 0.3357(4) 0.4483(3) 0.4993(3) 0.0187(11) Uani 1 1 d . .
C30 C 0.4027(4) 0.5017(3) 0.4411(3) 0.0180(11) Uani 1 1 d . .
C31 C 0.4207(4) 0.5912(3) 0.4279(3) 0.0202(11) Uani 1 1 d . .
H31 H 0.3899 0.6200 0.4580 0.024 Uiso 1 1 calc R U
C32 C 0.4838(4) 0.6380(4) 0.3707(3) 0.0232(12) Uani 1 1 d . .
H32 H 0.4959 0.6988 0.3621 0.028 Uiso 1 1 calc R U
C33 C 0.5289(4) 0.5966(4) 0.3261(3) 0.0202(11) Uani 1 1 d . .
C34 C 0.5113(4) 0.5079(3) 0.3406(3) 0.0205(11) Uani 1 1 d . .
H34 H 0.5433 0.4799 0.3109 0.025 Uiso 1 1 calc R U
C35 C 0.4488(4) 0.4588(3) 0.3971(3) 0.0170(11) Uani 1 1 d . .
C36 C 0.5934(5) 0.6463(4) 0.2619(3) 0.0312(14) Uani 1 1 d . .
H36A H 0.5554 0.6291 0.2138 0.047 Uiso 1 1 calc R U
H36B H 0.6506 0.6313 0.2598 0.047 Uiso 1 1 calc R U
H36C H 0.6160 0.7109 0.2705 0.047 Uiso 1 1 calc R U
C37 C 0.4949(4) 0.3059(3) 0.3490(3) 0.0189(11) Uani 1 1 d . .
C38 C 0.5809(4) 0.2960(4) 0.3671(3) 0.0240(12) Uani 1 1 d . .
H38 H 0.6006 0.2973 0.4189 0.029 Uiso 1 1 calc R U
C39 C 0.6396(5) 0.2840(4) 0.3107(3) 0.0282(13) Uani 1 1 d . .
H39 H 0.6989 0.2777 0.3234 0.034 Uiso 1 1 calc R U
C40 C 0.6087(5) 0.2819(4) 0.2372(3) 0.0293(14) Uani 1 1 d . .
C41 C 0.5244(5) 0.2906(4) 0.2159(3) 0.0299(14) Uani 1 1 d . .
H41 H 0.5051 0.2882 0.1638 0.036 Uiso 1 1 calc R U
C42 C 0.4668(4) 0.3032(4) 0.2727(3) 0.0233(12) Uani 1 1 d . .
H42 H 0.4080 0.3099 0.2590 0.028 Uiso 1 1 calc R U
C43 C 0.3688(4) 0.1966(3) 0.4615(3) 0.0188(11) Uani 1 1 d . .
C44 C 0.4311(4) 0.1621(4) 0.4959(3) 0.0244(12) Uani 1 1 d . .
H44 H 0.4983 0.2013 0.5058 0.029 Uiso 1 1 calc R U
C45 C 0.3992(5) 0.0723(4) 0.5166(3) 0.0281(13) Uani 1 1 d . .
H45 H 0.4429 0.0506 0.5405 0.034 Uiso 1 1 calc R U
C46 C 0.3021(5) 0.0169(4) 0.5008(3) 0.0285(14) Uani 1 1 d . .
C47 C 0.2369(4) 0.0458(4) 0.4680(3) 0.0261(13) Uani 1 1 d . .
H47 H 0.1699 0.0057 0.4585 0.031 Uiso 1 1 calc R U
C48 C 0.2706(4) 0.1354(4) 0.4488(3) 0.0241(12) Uani 1 1 d . .
H48 H 0.2253 0.1561 0.4261 0.029 Uiso 1 1 calc R U
C49 C 0.3992(4) 0.7235(4) 0.1897(3) 0.0256(12) Uani 1 1 d . .
H49 H 0.3887 0.6830 0.1483 0.031 Uiso 1 1 calc R U
C50 C 0.4750(4) 0.8074(4) 0.1865(3) 0.0244(12) Uani 1 1 d . .
H50 H 0.5157 0.8249 0.1435 0.029 Uiso 1 1 calc R U
C51 C 0.4908(4) 0.8655(4) 0.2471(3) 0.0259(12) Uani 1 1 d . .
H51 H 0.5443 0.9229 0.2474 0.031 Uiso 1 1 calc R U
C52 C 0.4279(4) 0.8394(4) 0.3071(3) 0.0229(12) Uani 1 1 d . .
H52 H 0.4365 0.8799 0.3481 0.027 Uiso 1 1 calc R U
C53 C 0.3523(4) 0.7541(4) 0.3082(3) 0.0215(11) Uani 1 1 d . .
C54 C 0.2856(4) 0.7164(3) 0.3712(3) 0.0192(11) Uani 1 1 d . .
C55 C 0.2902(4) 0.7651(4) 0.4377(3) 0.0225(12) Uani 1 1 d . .
H55 H 0.3343 0.8265 0.4416 0.027 Uiso 1 1 calc R U
C56 C 0.2308(4) 0.7239(4) 0.4979(3) 0.0208(11) Uani 1 1 d . .
H56 H 0.2349 0.7575 0.5429 0.025 Uiso 1 1 calc R U
C57 C 0.1657(4) 0.6350(4) 0.4939(3) 0.0249(12) Uani 1 1 d . .
C58 C 0.1605(4) 0.5874(4) 0.4258(3) 0.0233(12) Uani 1 1 d . .
H58 H 0.1154 0.5263 0.4220 0.028 Uiso 1 1 calc R U
C59 C 0.2185(4) 0.6260(4) 0.3645(3) 0.0210(11) Uani 1 1 d . .
C60 C 0.1029(5) 0.5911(4) 0.5605(3) 0.0354(15) Uani 1 1 d . .
H60A H 0.0458 0.6066 0.5612 0.053 Uiso 1 1 calc R U
H60B H 0.1421 0.6121 0.6077 0.053 Uiso 1 1 calc R U
H60C H 0.0798 0.5259 0.5559 0.053 Uiso 1 1 calc R U
C61 C 0.1347(4) 0.4406(4) 0.2876(3) 0.0239(12) Uani 1 1 d . .
C62 C 0.0424(4) 0.4040(4) 0.2505(3) 0.0276(13) Uani 1 1 d . .
H62 H 0.0259 0.4380 0.2135 0.033 Uiso 1 1 calc R U
C63 C -0.0250(4) 0.3190(4) 0.2671(4) 0.0336(15) Uani 1 1 d . .
H63 H -0.0883 0.2947 0.2425 0.040 Uiso 1 1 calc R U
C64 C 0.0002(5) 0.2699(4) 0.3194(3) 0.0324(15) Uani 1 1 d . .
C65 C 0.0910(5) 0.3026(4) 0.3558(3) 0.0336(14) Uani 1 1 d . .
H65 H 0.1077 0.2671 0.3911 0.040 Uiso 1 1 calc R U
C66 C 0.1578(4) 0.3890(4) 0.3400(3) 0.0288(13) Uani 1 1 d . .
H66 H 0.2205 0.4131 0.3655 0.035 Uiso 1 1 calc R U
C67 C 0.2677(4) 0.5126(3) 0.1694(3) 0.0207(11) Uani 1 1 d . .
C68 C 0.2284(4) 0.5182(4) 0.0977(3) 0.0255(12) Uani 1 1 d . .
H68 H 0.1773 0.5389 0.0938 0.031 Uiso 1 1 calc R U
C69 C 0.2619(4) 0.4944(4) 0.0322(3) 0.0268(13) Uani 1 1 d . .
H69 H 0.2348 0.4993 -0.0161 0.032 Uiso 1 1 calc R U
C70 C 0.3344(4) 0.4637(4) 0.0381(3) 0.0269(13) Uani 1 1 d . .
C71 C 0.3731(4) 0.4527(4) 0.1075(3) 0.0265(13) Uani 1 1 d . .
H71 H 0.4220 0.4294 0.1106 0.032 Uiso 1 1 calc R U
C72 C 0.3382(4) 0.4770(4) 0.1729(3) 0.0250(12) Uani 1 1 d . .
H72 H 0.3633 0.4690 0.2211 0.030 Uiso 1 1 calc R U
C73 C 0.2775(4) 0.9631(4) 0.2924(3) 0.0256(12) Uani 1 1 d . .
H73 H 0.2368 0.9545 0.3350 0.031 Uiso 1 1 calc R U
C74 C 0.3678(5) 1.0370(4) 0.2917(4) 0.0324(14) Uani 1 1 d . .
H74 H 0.3889 1.0787 0.3329 0.039 Uiso 1 1 calc R U
C75 C 0.4260(5) 1.0483(4) 0.2289(4) 0.0335(15) Uani 1 1 d . .
H75 H 0.4879 1.0983 0.2262 0.040 Uiso 1 1 calc R U
C76 C 0.3929(5) 0.9860(4) 0.1703(4) 0.0320(14) Uani 1 1 d . .
H76 H 0.4329 0.9934 0.1274 0.038 Uiso 1 1 calc R U
C77 C 0.3024(4) 0.9128(4) 0.1728(3) 0.0233(12) Uani 1 1 d . .
C78 C 0.2604(4) 0.8421(4) 0.1150(3) 0.0239(12) Uani 1 1 d . .
C79 C 0.3062(5) 0.8427(5) 0.0469(3) 0.0332(15) Uani 1 1 d . .
H79 H 0.3671 0.8912 0.0362 0.040 Uiso 1 1 calc R U
C80 C 0.2642(5) 0.7735(5) -0.0053(3) 0.0365(16) Uani 1 1 d . .
H80 H 0.2975 0.7743 -0.0508 0.044 Uiso 1 1 calc R U
C81 C 0.1741(5) 0.7027(4) 0.0076(3) 0.0330(15) Uani 1 1 d . .
C82 C 0.1278(5) 0.7029(4) 0.0758(3) 0.0298(14) Uani 1 1 d . .
H82 H 0.0663 0.6548 0.0856 0.036 Uiso 1 1 calc R U
C83 C 0.1692(4) 0.7717(4) 0.1298(3) 0.0244(12) Uani 1 1 d . .
C84 C 0.1295(6) 0.6288(5) -0.0496(4) 0.048(2) Uani 1 1 d . .
H84A H 0.1040 0.6502 -0.0935 0.072 Uiso 1 1 calc R U
H84B H 0.0753 0.5785 -0.0268 0.072 Uiso 1 1 calc R U
H84C H 0.1800 0.6090 -0.0661 0.072 Uiso 1 1 calc R U
C85 C -0.0213(4) 0.6856(3) 0.2129(3) 0.0202(11) Uani 1 1 d . .
C86 C -0.0343(4) 0.6006(4) 0.2370(3) 0.0258(12) Uani 1 1 d . .
H86 H 0.0179 0.5930 0.2640 0.031 Uiso 1 1 calc R U
C87 C -0.1223(5) 0.5271(4) 0.2222(3) 0.0314(14) Uani 1 1 d . .
H87 H -0.1304 0.4692 0.2381 0.038 Uiso 1 1 calc R U
C88 C -0.1970(4) 0.5389(4) 0.1846(3) 0.0313(14) Uani 1 1 d . .
C89 C -0.1880(5) 0.6219(4) 0.1606(3) 0.0316(14) Uani 1 1 d . .
H89 H -0.2413 0.6286 0.1348 0.038 Uiso 1 1 calc R U
C90 C -0.0995(4) 0.6952(4) 0.1750(3) 0.0270(13) Uani 1 1 d . .
H90 H -0.0921 0.7527 0.1587 0.032 Uiso 1 1 calc R U
C91 C 0.0513(4) 0.8206(3) 0.3262(3) 0.0183(11) Uani 1 1 d . .
C92 C 0.0065(4) 0.8803(4) 0.3265(3) 0.0247(12) Uani 1 1 d . .
H92 H -0.0011 0.9066 0.2801 0.030 Uiso 1 1 calc R U
C93 C -0.0273(4) 0.9026(3) 0.3928(3) 0.0232(12) Uani 1 1 d . .
H93 H -0.0583 0.9431 0.3921 0.028 Uiso 1 1 calc R U
C94 C -0.0151(4) 0.8647(4) 0.4593(3) 0.0232(12) Uani 1 1 d . .
C95 C 0.0291(4) 0.8059(4) 0.4625(3) 0.0253(12) Uani 1 1 d . .
H95 H 0.0377 0.7814 0.5094 0.030 Uiso 1 1 calc R U
C96 C 0.0610(4) 0.7830(4) 0.3953(3) 0.0246(12) Uani 1 1 d . .
H96 H 0.0900 0.7410 0.3965 0.029 Uiso 1 1 calc R U
N1 N 0.8849(3) 0.8405(3) 0.0105(3) 0.0208(10) Uani 1 1 d . .
N2 N 0.3272(3) 0.3627(3) 0.5058(2) 0.0185(9) Uani 1 1 d . .
N3 N 0.3401(3) 0.6968(3) 0.2485(3) 0.0209(10) Uani 1 1 d . .
N4 N 0.2460(3) 0.9032(3) 0.2347(3) 0.0210(10) Uani 1 1 d . .
F1 F 0.6960(3) 1.1111(3) 0.3195(2) 0.0519(11) Uani 1 1 d . .
F2 F 0.3969(2) 0.6779(2) -0.03514(19) 0.0325(8) Uani 1 1 d . .
F3 F 0.6651(3) 0.2689(3) 0.1816(2) 0.0460(10) Uani 1 1 d . .
F4 F 0.2699(3) -0.0711(2) 0.5201(2) 0.0416(9) Uani 1 1 d . .
F5 F -0.0651(3) 0.1854(3) 0.3353(2) 0.0534(12) Uani 1 1 d . .
F6 F 0.3697(3) 0.4430(3) -0.02625(19) 0.0384(9) Uani 1 1 d . .
F7 F -0.2841(3) 0.4671(3) 0.1697(2) 0.0472(10) Uani 1 1 d . .
F8 F -0.0458(3) 0.8875(2) 0.52550(19) 0.0339(8) Uani 1 1 d . .
Au1 Au 0.82455(2) 0.90651(2) 0.08431(2) 0.01792(5) Uani 1 1 d . .
Au2 Au 0.41282(2) 0.32802(2) 0.42850(2) 0.01518(5) Uani 1 1 d . .
Au3 Au 0.23446(2) 0.56506(2) 0.26583(2) 0.01863(5) Uani 1 1 d . .
Au4 Au 0.10761(2) 0.79200(2) 0.22822(2) 0.01759(5) Uani 1 1 d . .

loop_
_atom_site_aniso_label
_atom_site_aniso_U_11
_atom_site_aniso_U_22
_atom_site_aniso_U_33
_atom_site_aniso_U_23
_atom_site_aniso_U_13
_atom_site_aniso_U_12
C1 0.029(3) 0.026(3) 0.024(3) 0.002(2) 0.005(2) 0.017(3)
C2 0.033(3) 0.023(3) 0.026(3) 0.001(2) 0.006(3) 0.013(3)
C3 0.041(4) 0.026(3) 0.029(3) 0.002(2) 0.009(3) 0.023(3)
C4 0.031(3) 0.026(3) 0.035(3) 0.011(3) 0.010(3) 0.018(3)
C5 0.023(3) 0.024(3) 0.021(3) 0.012(2) 0.009(2) 0.014(2)
C6 0.022(3) 0.020(3) 0.024(3) 0.011(2) 0.004(2) 0.013(2)
C7 0.028(3) 0.027(3) 0.029(3) 0.007(2) 0.006(2) 0.019(3)
C8 0.021(3) 0.032(3) 0.030(3) 0.008(3) -0.003(2) 0.013(3)
C9 0.028(3) 0.028(3) 0.033(3) 0.010(3) -0.003(3) 0.014(3)
C10 0.025(3) 0.029(3) 0.026(3) 0.006(2) 0.005(2) 0.017(3)
C11 0.024(3) 0.021(3) 0.021(3) 0.009(2) 0.003(2) 0.015(2)
C12 0.033(4) 0.037(4) 0.035(4) 0.000(3) -0.009(3) 0.011(3)
C13 0.017(3) 0.023(3) 0.025(3) -0.001(2) 0.003(2) 0.006(2)
C14 0.027(3) 0.023(3) 0.029(3) 0.003(2) 0.005(2) 0.014(2)
C15 0.032(3) 0.027(3) 0.042(4) 0.002(3) 0.007(3) 0.015(3)
C16 0.029(3) 0.036(4) 0.039(4) -0.014(3) 0.003(3) 0.016(3)
C17 0.033(3) 0.038(4) 0.026(3) -0.002(3) 0.000(3) 0.017(3)
C18 0.024(3) 0.030(3) 0.028(3) 0.001(2) 0.002(2) 0.011(3)
C19 0.019(3) 0.025(3) 0.018(3) 0.000(2) 0.006(2) 0.011(2)
C20 0.026(3) 0.024(3) 0.019(3) 0.007(2) 0.009(2) 0.013(2)
C21 0.026(3) 0.028(3) 0.016(3) 0.005(2) 0.003(2) 0.015(2)
C22 0.021(3) 0.028(3) 0.020(3) 0.000(2) 0.007(2) 0.010(2)
C23 0.029(3) 0.023(3) 0.027(3) 0.004(2) 0.012(2) 0.013(3)
C24 0.023(3) 0.022(3) 0.024(3) 0.006(2) 0.007(2) 0.012(2)
C25 0.022(3) 0.024(3) 0.019(3) -0.003(2) -0.001(2) 0.006(2)
C26 0.023(3) 0.031(3) 0.021(3) -0.002(2) 0.005(2) 0.005(3)
C27 0.023(3) 0.036(3) 0.028(3) -0.009(3) 0.005(2) 0.010(3)
C28 0.026(3) 0.025(3) 0.030(3) -0.006(2) 0.001(2) 0.012(3)
C29 0.017(3) 0.020(3) 0.020(3) -0.003(2) -0.007(2) 0.009(2)
C30 0.015(3) 0.022(3) 0.019(3) -0.004(2) -0.006(2) 0.009(2)
C31 0.021(3) 0.019(3) 0.023(3) -0.006(2) -0.006(2) 0.010(2)
C32 0.025(3) 0.019(3) 0.025(3) 0.000(2) -0.007(2) 0.010(2)
C33 0.018(3) 0.023(3) 0.017(3) 0.004(2) -0.003(2) 0.006(2)
C34 0.023(3) 0.020(3) 0.020(3) -0.004(2) -0.001(2) 0.011(2)
C35 0.020(3) 0.016(3) 0.016(2) -0.006(2) -0.007(2) 0.009(2)
C36 0.038(4) 0.027(3) 0.028(3) 0.008(3) 0.005(3) 0.013(3)
C37 0.025(3) 0.012(2) 0.019(3) -0.001(2) 0.004(2) 0.007(2)
C38 0.027(3) 0.025(3) 0.020(3) -0.001(2) 0.003(2) 0.010(2)
C39 0.033(3) 0.022(3) 0.035(3) -0.001(2) 0.006(3) 0.016(3)
C40 0.046(4) 0.019(3) 0.029(3) 0.001(2) 0.018(3) 0.019(3)
C41 0.049(4) 0.024(3) 0.021(3) 0.002(2) 0.004(3) 0.019(3)
C42 0.030(3) 0.022(3) 0.020(3) -0.001(2) 0.002(2) 0.012(2)
C43 0.023(3) 0.021(3) 0.013(2) -0.001(2) 0.004(2) 0.009(2)
C44 0.022(3) 0.026(3) 0.022(3) -0.002(2) -0.002(2) 0.007(2)
C45 0.040(4) 0.023(3) 0.024(3) -0.004(2) -0.008(3) 0.017(3)
C46 0.046(4) 0.013(3) 0.022(3) -0.002(2) 0.008(3) 0.007(3)
C47 0.023(3) 0.023(3) 0.025(3) -0.004(2) 0.002(2) 0.002(2)
C48 0.023(3) 0.027(3) 0.021(3) 0.000(2) 0.003(2) 0.010(2)
C49 0.027(3) 0.027(3) 0.025(3) 0.001(2) 0.005(2) 0.014(3)
C50 0.021(3) 0.025(3) 0.030(3) 0.010(2) 0.008(2) 0.011(2)
C51 0.018(3) 0.022(3) 0.036(3) 0.005(2) 0.002(2) 0.007(2)
C52 0.024(3) 0.022(3) 0.026(3) 0.003(2) -0.003(2) 0.013(2)
C53 0.019(3) 0.024(3) 0.023(3) -0.001(2) -0.006(2) 0.011(2)
C54 0.014(3) 0.021(3) 0.025(3) -0.001(2) -0.005(2) 0.011(2)
C55 0.020(3) 0.017(3) 0.031(3) -0.005(2) -0.004(2) 0.009(2)
C56 0.024(3) 0.027(3) 0.018(3) -0.003(2) -0.003(2) 0.017(2)
C57 0.021(3) 0.031(3) 0.027(3) 0.000(2) 0.005(2) 0.014(3)
C58 0.019(3) 0.023(3) 0.027(3) -0.003(2) -0.003(2) 0.008(2)
C59 0.022(3) 0.025(3) 0.019(3) -0.003(2) 0.001(2) 0.013(2)
C60 0.035(4) 0.038(4) 0.026(3) -0.003(3) 0.007(3) 0.008(3)
C61 0.026(3) 0.021(3) 0.022(3) -0.004(2) 0.004(2) 0.006(2)
C62 0.029(3) 0.031(3) 0.024(3) -0.003(2) -0.002(2) 0.013(3)
C63 0.022(3) 0.037(4) 0.032(3) -0.010(3) 0.002(3) 0.002(3)
C64 0.032(3) 0.025(3) 0.020(3) -0.005(2) 0.007(3) -0.009(3)
C65 0.041(4) 0.027(3) 0.028(3) 0.003(3) 0.002(3) 0.009(3)
C66 0.027(3) 0.026(3) 0.030(3) 0.001(2) -0.004(3) 0.008(3)
C67 0.024(3) 0.018(3) 0.017(3) -0.003(2) 0.004(2) 0.005(2)
C68 0.031(3) 0.025(3) 0.025(3) 0.000(2) 0.000(2) 0.017(3)
C69 0.034(3) 0.031(3) 0.021(3) -0.002(2) -0.002(2) 0.020(3)
C70 0.033(3) 0.022(3) 0.025(3) -0.001(2) 0.008(3) 0.011(3)
C71 0.022(3) 0.028(3) 0.035(3) -0.002(3) 0.000(2) 0.014(3)
C72 0.023(3) 0.025(3) 0.027(3) -0.001(2) -0.002(2) 0.010(2)
C73 0.027(3) 0.026(3) 0.025(3) 0.003(2) 0.002(2) 0.011(3)
C74 0.029(3) 0.021(3) 0.046(4) -0.003(3) -0.004(3) 0.010(3)
C75 0.028(3) 0.021(3) 0.052(4) 0.011(3) 0.005(3) 0.010(3)
C76 0.035(4) 0.031(3) 0.038(4) 0.014(3) 0.012(3) 0.021(3)
C77 0.027(3) 0.028(3) 0.023(3) 0.012(2) 0.007(2) 0.020(3)
C78 0.028(3) 0.031(3) 0.021(3) 0.008(2) 0.004(2) 0.020(3)
C79 0.035(4) 0.050(4) 0.025(3) 0.009(3) 0.011(3) 0.028(3)
C80 0.052(4) 0.056(4) 0.022(3) 0.011(3) 0.011(3) 0.043(4)
C81 0.060(4) 0.041(4) 0.019(3) 0.000(3) -0.002(3) 0.043(4)
C82 0.045(4) 0.031(3) 0.022(3) 0.005(2) 0.001(3) 0.024(3)
C83 0.036(3) 0.031(3) 0.017(3) 0.003(2) 0.003(2) 0.025(3)
C84 0.081(6) 0.055(5) 0.032(4) -0.012(3) -0.010(4) 0.053(4)
C85 0.030(3) 0.020(3) 0.010(2) -0.003(2) -0.001(2) 0.009(2)
C86 0.032(3) 0.027(3) 0.022(3) -0.001(2) 0.000(2) 0.015(3)
C87 0.042(4) 0.023(3) 0.027(3) 0.005(2) 0.006(3) 0.012(3)
C88 0.027(3) 0.031(3) 0.026(3) -0.004(3) 0.006(3) 0.001(3)
C89 0.028(3) 0.038(4) 0.028(3) -0.002(3) -0.007(3) 0.013(3)
C90 0.030(3) 0.024(3) 0.028(3) 0.005(2) 0.001(3) 0.012(3)
C91 0.018(3) 0.017(3) 0.018(3) 0.001(2) 0.003(2) 0.005(2)
C92 0.027(3) 0.024(3) 0.024(3) 0.004(2) 0.001(2) 0.011(2)
C93 0.023(3) 0.014(3) 0.034(3) 0.000(2) 0.003(2) 0.010(2)
C94 0.016(3) 0.031(3) 0.019(3) -0.006(2) 0.005(2) 0.006(2)
C95 0.026(3) 0.032(3) 0.019(3) 0.005(2) 0.006(2) 0.012(3)
C96 0.021(3) 0.028(3) 0.028(3) 0.003(2) 0.000(2) 0.013(2)
N1 0.022(2) 0.022(2) 0.024(2) 0.0069(19) 0.0070(19) 0.014(2)
N2 0.017(2) 0.022(2) 0.017(2) -0.0040(18) -0.0053(18) 0.0095(19)
N3 0.021(2) 0.019(2) 0.025(2) 0.0017(19) 0.0034(19) 0.0099(19)
N4 0.018(2) 0.023(2) 0.023(2) 0.0031(19) 0.0017(19) 0.010(2)
F1 0.069(3) 0.056(3) 0.045(2) -0.014(2) 0.007(2) 0.041(2)
F2 0.0259(18) 0.0312(19) 0.0354(19) -0.0013(15) -0.0023(15) 0.0071(15)
F3 0.074(3) 0.052(2) 0.032(2) 0.0075(18) 0.030(2) 0.045(2)
F4 0.060(3) 0.0162(17) 0.043(2) 0.0024(15) 0.0036(19) 0.0100(17)
F5 0.054(3) 0.033(2) 0.045(2) 0.0038(18) 0.005(2) -0.0120(19)
F6 0.047(2) 0.048(2) 0.0288(19) -0.0088(16) 0.0067(17) 0.0275(19)
F7 0.040(2) 0.033(2) 0.048(2) -0.0031(18) -0.0041(19) -0.0045(18)
F8 0.034(2) 0.042(2) 0.0271(18) -0.0075(15) 0.0097(15) 0.0164(17)
Au1 0.01763(10) 0.01998(11) 0.01960(10) 0.00380(8) 0.00413(8) 0.01100(8)
Au2 0.01615(10) 0.01524(10) 0.01470(10) -0.00116(7) 0.00075(7) 0.00700(8)
Au3 0.01917(11) 0.01821(10) 0.01735(10) -0.00158(8) 0.00079(8) 0.00650(8)
Au4 0.02147(11) 0.01931(10) 0.01402(10) 0.00068(8) 0.00239(8) 0.01031(9)

loop_
_atom_type_symbol
_atom_type_description
_atom_type_scat_dispersion_real
_atom_type_scat_dispersion_imag
_atom_type_scat_source
C C 0.0033 0.0016 'International Tables Vol C Tables 4.2.6.8 and 6.1.1.4'
H H 0.0000 0.0000 'International Tables Vol C Tables 4.2.6.8 and 6.1.1.4'
N N 0.0061 0.0033 'International Tables Vol C Tables 4.2.6.8 and 6.1.1.4'
F F 0.0171 0.0103 'International Tables Vol C Tables 4.2.6.8 and 6.1.1.4'
Au Au -2.0133 8.8022 'International Tables Vol C Tables 4.2.6.8 and 6.1.1.4'
O O 0.0106 0.0060 'International Tables Vol C Tables 4.2.6.8 and 6.1.1.4'

loop_
_geom_angle_atom_site_label_1
_geom_angle_atom_site_label_2
_geom_angle_atom_site_label_3
_geom_angle
N1 C1 C2 122.1(5)
N1 C1 H1 119.0
C2 C1 H1 119.0
C3 C2 C1 118.2(6)
C3 C2 H2 120.9
C1 C2 H2 120.9
C2 C3 C4 120.0(5)
C2 C3 H3 120.0
C4 C3 H3 120.0
C3 C4 C5 119.6(6)
C3 C4 H4 120.2
C5 C4 H4 120.2
N1 C5 C4 119.4(5)
N1 C5 C6 115.7(5)
C4 C5 C6 124.9(5)
C7 C6 C11 119.7(5)
C7 C6 C5 122.8(5)
C11 C6 C5 117.4(5)
C8 C7 C6 120.6(5)
C8 C7 H7 119.7
C6 C7 H7 119.7
C7 C8 C9 121.2(5)
C7 C8 H8 119.4
C9 C8 H8 119.4
C8 C9 C10 117.3(6)
C8 C9 C12 121.7(5)
C10 C9 C12 121.1(6)
C11 C10 C9 123.5(5)
C11 C10 H10 118.2
C9 C10 H10 118.2
C10 C11 C6 117.6(5)
C10 C11 Au1 129.7(4)
C6 C11 Au1 112.7(4)
C9 C12 H12A 109.5
C9 C12 H12B 109.5
H12A C12 H12B 109.5
C9 C12 H12C 109.5
H12A C12 H12C 109.5
H12B C12 H12C 109.5
C14 C13 C18 117.4(5)
C14 C13 Au1 122.4(4)
C18 C13 Au1 120.2(4)
C13 C14 C15 121.6(6)
C13 C14 H14 119.2
C15 C14 H14 119.2
C16 C15 C14 118.7(6)
C16 C15 H15 120.6
C14 C15 H15 120.6
C15 C16 F1 118.9(6)
C15 C16 C17 122.3(6)
F1 C16 C17 118.8(6)
C18 C17 C16 118.5(6)
C18 C17 H17 120.8
C16 C17 H17 120.8
C17 C18 C13 121.5(6)
C17 C18 H18 119.3
C13 C18 H18 119.3
C20 C19 C24 116.0(5)
C20 C19 Au1 124.8(4)
C24 C19 Au1 119.1(4)
C21 C20 C19 122.1(5)
C21 C20 H20 118.9
C19 C20 H20 118.9
C22 C21 C20 119.0(5)
C22 C21 H21 120.5
C20 C21 H21 120.5
C23 C22 F2 119.2(5)
C23 C22 C21 122.0(5)
F2 C22 C21 118.8(5)
C22 C23 C24 118.0(5)
C22 C23 H23 121.0
C24 C23 H23 121.0
C23 C24 C19 122.8(5)
C23 C24 H24 118.6
C19 C24 H24 118.6
N2 C25 C26 122.2(5)
N2 C25 H25 118.9
C26 C25 H25 118.9
C27 C26 C25 118.3(5)
C27 C26 H26 120.9
C25 C26 H26 120.9
C26 C27 C28 120.1(5)
C26 C27 H27 119.9
C28 C27 H27 119.9
C27 C28 C29 120.0(5)
C27 C28 H28 120.0
C29 C28 H28 120.0
N2 C29 C28 119.1(5)
N2 C29 C30 115.6(5)
C28 C29 C30 125.4(5)
C31 C30 C35 120.2(5)
C31 C30 C29 122.7(5)
C35 C30 C29 117.1(5)
C32 C31 C30 120.1(5)
C32 C31 H31 120.0
C30 C31 H31 120.0
C33 C32 C31 120.6(5)
C33 C32 H32 119.7
C31 C32 H32 119.7
C32 C33 C34 118.6(5)
C32 C33 C36 120.4(5)
C34 C33 C36 121.0(5)
C35 C34 C33 122.5(5)
C35 C34 H34 118.7
C33 C34 H34 118.7
C34 C35 C30 118.0(5)
C34 C35 Au2 129.0(4)
C30 C35 Au2 113.0(4)
C33 C36 H36A 109.5
C33 C36 H36B 109.5
H36A C36 H36B 109.5
C33 C36 H36C 109.5
H36A C36 H36C 109.5
H36B C36 H36C 109.5
C38 C37 C42 118.4(5)
C38 C37 Au2 122.1(4)
C42 C37 Au2 119.5(4)
C37 C38 C39 121.5(5)
C37 C38 H38 119.2
C39 C38 H38 119.2
C40 C39 C38 117.6(6)
C40 C39 H39 121.2
C38 C39 H39 121.2
C41 C40 C39 123.6(5)
C41 C40 F3 118.4(5)
C39 C40 F3 118.0(6)
C40 C41 C42 118.2(5)
C40 C41 H41 120.9
C42 C41 H41 120.9
C37 C42 C41 120.7(5)
C37 C42 H42 119.6
C41 C42 H42 119.6
C44 C43 C48 115.7(5)
C44 C43 Au2 124.5(4)
C48 C43 Au2 119.8(4)
C43 C44 C45 123.0(5)
C43 C44 H44 118.5
C45 C44 H44 118.5
C46 C45 C44 117.2(5)
C46 C45 H45 121.4
C44 C45 H45 121.4
C47 C46 F4 118.9(5)
C47 C46 C45 123.1(5)
F4 C46 C45 118.0(6)
C46 C47 C48 118.3(5)
C46 C47 H47 120.9
C48 C47 H47 120.9
C47 C48 C43 122.6(5)
C47 C48 H48 118.7
C43 C48 H48 118.7
N3 C49 C50 122.5(5)
N3 C49 H49 118.8
C50 C49 H49 118.8
C49 C50 C51 118.6(5)
C49 C50 H50 120.7
C51 C50 H50 120.7
C50 C51 C52 119.2(5)
C50 C51 H51 120.4
C52 C51 H51 120.4
C51 C52 C53 120.4(5)
C51 C52 H52 119.8
C53 C52 H52 119.8
N3 C53 C52 119.2(5)
N3 C53 C54 115.3(5)
C52 C53 C54 125.4(5)
C55 C54 C59 120.0(5)
C55 C54 C53 122.7(5)
C59 C54 C53 117.2(5)
C56 C55 C54 120.2(5)
C56 C55 H55 119.9
C54 C55 H55 119.9
C57 C56 C55 121.3(5)
C57 C56 H56 119.4
C55 C56 H56 119.4
C56 C57 C58 117.7(5)
C56 C57 C60 120.4(5)
C58 C57 C60 121.8(5)
C59 C58 C57 122.8(5)
C59 C58 H58 118.6
C57 C58 H58 118.6
C58 C59 C54 117.9(5)
C58 C59 Au3 128.6(4)
C54 C59 Au3 113.0(4)
C57 C60 H60A 109.5
C57 C60 H60B 109.5
H60A C60 H60B 109.5
C57 C60 H60C 109.5
H60A C60 H60C 109.5
H60B C60 H60C 109.5
C66 C61 C62 118.6(5)
C66 C61 Au3 119.7(4)
C62 C61 Au3 121.7(4)
C63 C62 C61 120.6(6)
C63 C62 H62 119.7
C61 C62 H62 119.7
C64 C63 C62 119.3(6)
C64 C63 H63 120.4
C62 C63 H63 120.4
F5 C64 C63 119.8(6)
F5 C64 C65 118.2(6)
C63 C64 C65 122.0(5)
C64 C65 C66 118.4(6)
C64 C65 H65 120.8
C66 C65 H65 120.8
C61 C66 C65 121.1(6)
C61 C66 H66 119.4
C65 C66 H66 119.4
C72 C67 C68 117.2(5)
C72 C67 Au3 120.2(4)
C68 C67 Au3 122.4(4)
C69 C68 C67 121.7(5)
C69 C68 H68 119.1
C67 C68 H68 119.1
C70 C69 C68 118.9(5)
C70 C69 H69 120.5
C68 C69 H69 120.5
F6 C70 C69 119.1(5)
F6 C70 C71 118.7(5)
C69 C70 C71 122.2(5)
C70 C71 C72 118.0(5)
C70 C71 H71 121.0
C72 C71 H71 121.0
C67 C72 C71 121.8(5)
C67 C72 H72 119.1
C71 C72 H72 119.1
N4 C73 C74 122.1(6)
N4 C73 H73 118.9
C74 C73 H73 118.9
C75 C74 C73 118.0(6)
C75 C74 H74 121.0
C73 C74 H74 121.0
C76 C75 C74 119.2(6)
C76 C75 H75 120.4
C74 C75 H75 120.4
C75 C76 C77 121.4(6)
C75 C76 H76 119.3
C77 C76 H76 119.3
N4 C77 C76 118.5(5)
N4 C77 C78 115.2(5)
C76 C77 C78 126.3(5)
C79 C78 C83 119.7(6)
C79 C78 C77 123.0(6)
C83 C78 C77 117.4(5)
C80 C79 C78 120.6(6)
C80 C79 H79 119.7
C78 C79 H79 119.7
C79 C80 C81 121.2(6)
C79 C80 H80 119.4
C81 C80 H80 119.4
C80 C81 C82 117.9(6)
C80 C81 C84 120.5(6)
C82 C81 C84 121.7(7)
C81 C82 C83 122.0(6)
C81 C82 H82 119.0
C83 C82 H82 119.0
C82 C83 C78 118.6(5)
C82 C83 Au4 128.3(5)
C78 C83 Au4 112.9(4)
C81 C84 H84A 109.5
C81 C84 H84B 109.5
H84A C84 H84B 109.5
C81 C84 H84C 109.5
H84A C84 H84C 109.5
H84B C84 H84C 109.5
C90 C85 C86 118.5(5)
C90 C85 Au4 119.7(4)
C86 C85 Au4 121.8(4)
C87 C86 C85 120.8(5)
C87 C86 H86 119.6
C85 C86 H86 119.6
C88 C87 C86 119.1(6)
C88 C87 H87 120.4
C86 C87 H87 120.4
C87 C88 F7 119.7(6)
C87 C88 C89 122.1(6)
F7 C88 C89 118.3(6)
C88 C89 C90 118.7(6)
C88 C89 H89 120.7
C90 C89 H89 120.7
C89 C90 C85 120.8(5)
C89 C90 H90 119.6
C85 C90 H90 119.6
C92 C91 C96 117.6(5)
C92 C91 Au4 121.7(4)
C96 C91 Au4 120.6(4)
C93 C92 C91 121.7(5)
C93 C92 H92 119.1
C91 C92 H92 119.1
C94 C93 C92 118.4(5)
C94 C93 H93 120.8
C92 C93 H93 120.8
F8 C94 C95 118.4(5)
F8 C94 C93 119.2(5)
C95 C94 C93 122.4(5)
C94 C95 C96 118.5(5)
C94 C95 H95 120.7
C96 C95 H95 120.7
C95 C96 C91 121.3(5)
C95 C96 H96 119.4
C91 C96 H96 119.4
C1 N1 C5 120.8(5)
C1 N1 Au1 125.6(4)
C5 N1 Au1 113.6(4)
C25 N2 C29 120.3(5)
C25 N2 Au2 125.6(4)
C29 N2 Au2 114.1(3)
C49 N3 C53 120.0(5)
C49 N3 Au3 125.5(4)
C53 N3 Au3 114.1(4)
C73 N4 C77 120.7(5)
C73 N4 Au4 125.0(4)
C77 N4 Au4 114.2(4)
C13 Au1 C11 94.4(2)
C13 Au1 C19 89.4(2)
C11 Au1 C19 176.1(2)
C13 Au1 N1 174.7(2)
C11 Au1 N1 80.6(2)
C19 Au1 N1 95.59(19)
C37 Au2 C35 94.1(2)
C37 Au2 C43 88.6(2)
C35 Au2 C43 176.7(2)
C37 Au2 N2 174.15(19)
C35 Au2 N2 80.28(19)
C43 Au2 N2 96.95(18)
C61 Au3 C67 87.4(2)
C61 Au3 C59 97.4(2)
C67 Au3 C59 173.4(2)
C61 Au3 N3 177.3(2)
C67 Au3 N3 94.85(19)
C59 Au3 N3 80.2(2)
C85 Au4 C83 95.5(2)
C85 Au4 C91 87.6(2)
C83 Au4 C91 176.5(2)
C85 Au4 N4 175.20(19)
C83 Au4 N4 79.9(2)
C91 Au4 N4 96.97(19)

loop_
_geom_bond_atom_site_label_1
_geom_bond_atom_site_label_2
_geom_bond_distance
C1 N1 1.328(7)
C1 C2 1.392(8)
C1 H1 0.9500
C2 C3 1.373(9)
C2 H2 0.9500
C3 C4 1.383(8)
C3 H3 0.9500
C4 C5 1.400(8)
C4 H4 0.9500
C5 N1 1.353(7)
C5 C6 1.461(8)
C6 C7 1.400(8)
C6 C11 1.416(7)
C7 C8 1.380(8)
C7 H7 0.9500
C8 C9 1.396(8)
C8 H8 0.9500
C9 C10 1.399(8)
C9 C12 1.503(9)
C10 C11 1.385(8)
C10 H10 0.9500
C11 Au1 2.052(5)
C12 H12A 0.9800
C12 H12B 0.9800
C12 H12C 0.9800
C13 C14 1.387(8)
C13 C18 1.412(8)
C13 Au1 2.004(5)
C14 C15 1.389(8)
C14 H14 0.9500
C15 C16 1.364(9)
C15 H15 0.9500
C16 F1 1.360(7)
C16 C17 1.379(9)
C17 C18 1.376(8)
C17 H17 0.9500
C18 H18 0.9500
C19 C20 1.395(7)
C19 C24 1.400(7)
C19 Au1 2.063(5)
C20 C21 1.381(8)
C20 H20 0.9500
C21 C22 1.374(8)
C21 H21 0.9500
C22 C23 1.363(8)
C22 F2 1.364(6)
C23 C24 1.390(8)
C23 H23 0.9500
C24 H24 0.9500
C25 N2 1.346(7)
C25 C26 1.380(8)
C25 H25 0.9500
C26 C27 1.371(8)
C26 H26 0.9500
C27 C28 1.381(8)
C27 H27 0.9500
C28 C29 1.396(8)
C28 H28 0.9500
C29 N2 1.360(7)
C29 C30 1.465(7)
C30 C31 1.400(7)
C30 C35 1.408(7)
C31 C32 1.395(8)
C31 H31 0.9500
C32 C33 1.386(8)
C32 H32 0.9500
C33 C34 1.394(7)
C33 C36 1.509(8)
C34 C35 1.391(7)
C34 H34 0.9500
C35 Au2 2.065(5)
C36 H36A 0.9800
C36 H36B 0.9800
C36 H36C 0.9800
C37 C38 1.382(8)
C37 C42 1.393(7)
C37 Au2 2.006(5)
C38 C39 1.404(8)
C38 H38 0.9500
C39 C40 1.358(9)
C39 H39 0.9500
C40 C41 1.361(9)
C40 F3 1.377(6)
C41 C42 1.401(8)
C41 H41 0.9500
C42 H42 0.9500
C43 C44 1.396(8)
C43 C48 1.401(8)
C43 Au2 2.067(5)
C44 C45 1.400(8)
C44 H44 0.9500
C45 C46 1.372(9)
C45 H45 0.9500
C46 C47 1.360(9)
C46 F4 1.367(6)
C47 C48 1.390(8)
C47 H47 0.9500
C48 H48 0.9500
C49 N3 1.330(7)
C49 C50 1.376(8)
C49 H49 0.9500
C50 C51 1.377(8)
C50 H50 0.9500
C51 C52 1.377(8)
C51 H51 0.9500
C52 C53 1.388(8)
C52 H52 0.9500
C53 N3 1.366(7)
C53 C54 1.467(8)
C54 C55 1.400(7)
C54 C59 1.407(7)
C55 C56 1.386(8)
C55 H55 0.9500
C56 C57 1.379(8)
C56 H56 0.9500
C57 C58 1.411(8)
C57 C60 1.508(8)
C58 C59 1.383(8)
C58 H58 0.9500
C59 Au3 2.069(5)
C60 H60A 0.9800
C60 H60B 0.9800
C60 H60C 0.9800
C61 C66 1.382(8)
C61 C62 1.394(8)
C61 Au3 2.012(5)
C62 C63 1.379(9)
C62 H62 0.9500
C63 C64 1.367(9)
C63 H63 0.9500
C64 F5 1.360(7)
C64 C65 1.371(9)
C65 C66 1.389(8)
C65 H65 0.9500
C66 H66 0.9500
C67 C72 1.393(8)
C67 C68 1.398(8)
C67 Au3 2.062(5)
C68 C69 1.384(8)
C68 H68 0.9500
C69 C70 1.365(8)
C69 H69 0.9500
C70 F6 1.361(6)
C70 C71 1.382(8)
C71 C72 1.397(8)
C71 H71 0.9500
C72 H72 0.9500
C73 N4 1.345(7)
C73 C74 1.390(8)
C73 H73 0.9500
C74 C75 1.387(9)
C74 H74 0.9500
C75 C76 1.379(9)
C75 H75 0.9500
C76 C77 1.388(8)
C76 H76 0.9500
C77 N4 1.361(7)
C77 C78 1.462(8)
C78 C79 1.393(8)
C78 C83 1.403(8)
C79 C80 1.380(9)
C79 H79 0.9500
C80 C81 1.389(10)
C80 H80 0.9500
C81 C82 1.400(8)
C81 C84 1.491(9)
C82 C83 1.397(8)
C82 H82 0.9500
C83 Au4 2.069(5)
C84 H84A 0.9800
C84 H84B 0.9800
C84 H84C 0.9800
C85 C90 1.390(8)
C85 C86 1.394(8)
C85 Au4 2.002(5)
C86 C87 1.383(8)
C86 H86 0.9500
C87 C88 1.361(9)
C87 H87 0.9500
C88 F7 1.362(7)
C88 C89 1.378(9)
C89 C90 1.385(8)
C89 H89 0.9500
C90 H90 0.9500
C91 C92 1.391(8)
C91 C96 1.397(7)
C91 Au4 2.070(5)
C92 C93 1.389(8)
C92 H92 0.9500
C93 C94 1.371(8)
C93 H93 0.9500
C94 F8 1.368(6)
C94 C95 1.371(8)
C95 C96 1.392(8)
C95 H95 0.9500
C96 H96 0.9500
N1 Au1 2.124(4)
N2 Au2 2.114(4)
N3 Au3 2.112(4)
N4 Au4 2.114(4)

loop_
_geom_torsion_atom_site_label_1
_geom_torsion_atom_site_label_2
_geom_torsion_atom_site_label_3
_geom_torsion_atom_site_label_4
_geom_torsion
N1 C1 C2 C3 -0.3(8)
C1 C2 C3 C4 0.5(8)
C2 C3 C4 C5 -0.9(8)
C3 C4 C5 N1 1.0(8)
C3 C4 C5 C6 -180.0(5)
N1 C5 C6 C7 -177.7(5)
C4 C5 C6 C7 3.2(8)
N1 C5 C6 C11 1.8(7)
C4 C5 C6 C11 -177.3(5)
C11 C6 C7 C8 1.0(8)
C5 C6 C7 C8 -179.5(5)
C6 C7 C8 C9 0.4(8)
C7 C8 C9 C10 -1.6(8)
C7 C8 C9 C12 178.5(5)
C8 C9 C10 C11 1.5(8)
C12 C9 C10 C11 -178.6(5)
C9 C10 C11 C6 -0.2(8)
C9 C10 C11 Au1 -178.9(4)
C7 C6 C11 C10 -1.0(7)
C5 C6 C11 C10 179.4(5)
C7 C6 C11 Au1 177.8(4)
C5 C6 C11 Au1 -1.7(6)
C18 C13 C14 C15 2.0(8)
Au1 C13 C14 C15 -177.3(4)
C13 C14 C15 C16 -0.7(9)
C14 C15 C16 F1 -179.0(5)
C14 C15 C16 C17 -1.0(10)
C15 C16 C17 C18 1.3(10)
F1 C16 C17 C18 179.3(6)
C16 C17 C18 C13 0.1(9)
C14 C13 C18 C17 -1.7(8)
Au1 C13 C18 C17 177.6(5)
C24 C19 C20 C21 -2.0(8)
Au1 C19 C20 C21 175.0(4)
C19 C20 C21 C22 1.0(8)
C20 C21 C22 C23 -0.1(8)
C20 C21 C22 F2 -178.7(5)
F2 C22 C23 C24 178.9(5)
C21 C22 C23 C24 0.3(8)
C22 C23 C24 C19 -1.5(8)
C20 C19 C24 C23 2.3(8)
Au1 C19 C24 C23 -174.9(4)
N2 C25 C26 C27 -0.4(8)
C25 C26 C27 C28 -0.8(9)
C26 C27 C28 C29 1.3(9)
C27 C28 C29 N2 -0.5(8)
C27 C28 C29 C30 178.7(5)
N2 C29 C30 C31 -179.2(5)
C28 C29 C30 C31 1.6(8)
N2 C29 C30 C35 1.6(7)
C28 C29 C30 C35 -177.7(5)
C35 C30 C31 C32 0.5(8)
C29 C30 C31 C32 -178.7(5)
C30 C31 C32 C33 0.3(8)
C31 C32 C33 C34 -1.2(8)
C31 C32 C33 C36 177.2(5)
C32 C33 C34 C35 1.4(8)
C36 C33 C34 C35 -177.1(5)
C33 C34 C35 C30 -0.6(8)
C33 C34 C35 Au2 -179.7(4)
C31 C30 C35 C34 -0.3(7)
C29 C30 C35 C34 178.9(4)
C31 C30 C35 Au2 178.9(4)
C29 C30 C35 Au2 -1.8(6)
C42 C37 C38 C39 0.5(8)
Au2 C37 C38 C39 -177.5(4)
C37 C38 C39 C40 -0.5(8)
C38 C39 C40 C41 -0.1(9)
C38 C39 C40 F3 -179.1(5)
C39 C40 C41 C42 0.5(9)
F3 C40 C41 C42 179.6(5)
C38 C37 C42 C41 0.0(8)
Au2 C37 C42 C41 178.0(4)
C40 C41 C42 C37 -0.5(8)
C48 C43 C44 C45 0.3(8)
Au2 C43 C44 C45 -179.0(4)
C43 C44 C45 C46 0.7(8)
C44 C45 C46 C47 -1.3(9)
C44 C45 C46 F4 179.6(5)
F4 C46 C47 C48 179.9(5)
C45 C46 C47 C48 0.8(9)
C46 C47 C48 C43 0.4(8)
C44 C43 C48 C47 -0.9(8)
Au2 C43 C48 C47 178.5(4)
N3 C49 C50 C51 0.8(9)
C49 C50 C51 C52 -2.7(8)
C50 C51 C52 C53 2.8(8)
C51 C52 C53 N3 -0.8(8)
C51 C52 C53 C54 175.2(5)
N3 C53 C54 C55 177.9(5)
C52 C53 C54 C55 1.8(8)
N3 C53 C54 C59 1.3(7)
C52 C53 C54 C59 -174.9(5)
C59 C54 C55 C56 1.7(8)
C53 C54 C55 C56 -174.8(5)
C54 C55 C56 C57 -0.4(8)
C55 C56 C57 C58 -0.8(8)
C55 C56 C57 C60 178.9(5)
C56 C57 C58 C59 0.8(8)
C60 C57 C58 C59 -179.0(6)
C57 C58 C59 C54 0.5(8)
C57 C58 C59 Au3 171.9(4)
C55 C54 C59 C58 -1.8(8)
C53 C54 C59 C58 175.0(5)
C55 C54 C59 Au3 -174.4(4)
C53 C54 C59 Au3 2.3(6)
C66 C61 C62 C63 1.4(9)
Au3 C61 C62 C63 -179.2(4)
C61 C62 C63 C64 -1.2(9)
C62 C63 C64 F5 -178.9(6)
C62 C63 C64 C65 -0.2(10)
F5 C64 C65 C66 -179.8(6)
C63 C64 C65 C66 1.5(10)
C62 C61 C66 C65 -0.1(9)
Au3 C61 C66 C65 -179.5(5)
C64 C65 C66 C61 -1.3(9)
C72 C67 C68 C69 -3.7(8)
Au3 C67 C68 C69 170.6(4)
C67 C68 C69 C70 0.7(9)
C68 C69 C70 F6 -177.9(5)
C68 C69 C70 C71 2.3(9)
F6 C70 C71 C72 178.1(5)
C69 C70 C71 C72 -2.2(9)
C68 C67 C72 C71 3.8(8)
Au3 C67 C72 C71 -170.6(4)
C70 C71 C72 C67 -1.0(9)
N4 C73 C74 C75 0.0(9)
C73 C74 C75 C76 -0.5(9)
C74 C75 C76 C77 0.4(9)
C75 C76 C77 N4 0.1(8)
C75 C76 C77 C78 -179.2(5)
N4 C77 C78 C79 177.7(5)
C76 C77 C78 C79 -3.1(9)
N4 C77 C78 C83 -1.7(7)
C76 C77 C78 C83 177.5(5)
C83 C78 C79 C80 -1.8(9)
C77 C78 C79 C80 178.9(5)
C78 C79 C80 C81 1.7(9)
C79 C80 C81 C82 -1.0(9)
C79 C80 C81 C84 179.7(6)
C80 C81 C82 C83 0.4(8)
C84 C81 C82 C83 179.7(5)
C81 C82 C83 C78 -0.5(8)
C81 C82 C83 Au4 173.2(4)
C79 C78 C83 C82 1.1(8)
C77 C78 C83 C82 -179.5(5)
C79 C78 C83 Au4 -173.4(4)
C77 C78 C83 Au4 6.0(6)
C90 C85 C86 C87 1.3(8)
Au4 C85 C86 C87 -176.5(4)
C85 C86 C87 C88 -1.0(9)
C86 C87 C88 F7 -179.9(5)
C86 C87 C88 C89 0.0(9)
C87 C88 C89 C90 0.5(9)
F7 C88 C89 C90 -179.5(5)
C88 C89 C90 C85 -0.1(9)
C86 C85 C90 C89 -0.8(8)
Au4 C85 C90 C89 177.0(4)
C96 C91 C92 C93 0.2(8)
Au4 C91 C92 C93 -177.1(4)
C91 C92 C93 C94 0.5(8)
C92 C93 C94 F8 178.4(5)
C92 C93 C94 C95 -0.1(8)
F8 C94 C95 C96 -179.6(5)
C93 C94 C95 C96 -1.1(9)
C94 C95 C96 C91 1.8(9)
C92 C91 C96 C95 -1.4(8)
Au4 C91 C96 C95 175.9(4)
C2 C1 N1 C5 0.5(8)
C2 C1 N1 Au1 -178.4(4)
C4 C5 N1 C1 -0.8(7)
C6 C5 N1 C1 -179.9(5)
C4 C5 N1 Au1 178.2(4)
C6 C5 N1 Au1 -0.9(5)
C26 C25 N2 C29 1.1(8)
C26 C25 N2 Au2 -178.2(4)
C28 C29 N2 C25 -0.7(7)
C30 C29 N2 C25 180.0(4)
C28 C29 N2 Au2 178.8(4)
C30 C29 N2 Au2 -0.6(5)
C50 C49 N3 C53 1.2(8)
C50 C49 N3 Au3 -171.4(4)
C52 C53 N3 C49 -1.2(8)
C54 C53 N3 C49 -177.6(5)
C52 C53 N3 Au3 172.3(4)
C54 C53 N3 Au3 -4.1(6)
C74 C73 N4 C77 0.4(8)
C74 C73 N4 Au4 -177.1(4)
C76 C77 N4 C73 -0.5(8)
C78 C77 N4 C73 178.8(5)
C76 C77 N4 Au4 177.3(4)
C78 C77 N4 Au4 -3.4(6)
